data_7242702
loop_
_publ_author_name
'Miao, Le-Ping'
'Qi, Qi'
'Han, Xiang-Bin'
'Zhang, Wen'

_publ_section_title
;
 DCM self-trapping by the host deformation in flexible host--guest
 molecules
;
_journal_issue 23
_journal_name_full CrystEngComm
_journal_page_first 4136
_journal_page_last 4142
_journal_paper_doi 10.1039/D1CE00301A
_journal_volume 23
_journal_year 2021
_chemical_absolute_configuration ad
_chemical_formula_moiety 'C36 H28 Ir N3 O2'
_chemical_formula_sum 'C36 H28 Ir N3 O2'
_chemical_formula_weight 726.81
_space_group_crystal_system monoclinic
_space_group_IT_number 4
_space_group_name_Hall 'P 2yb'
_space_group_name_H-M_alt 'P 1 21 1'
_atom_sites_solution_hydrogens geom
_atom_sites_solution_primary direct
_atom_sites_solution_secondary difmap
_audit_block_doi 10.5517/ccdc.csd.cc26wt75
_audit_creation_date 2020-10-09
_audit_creation_method
;
Olex2 1.2
(compiled 2018.05.29 svn.r3508 for OlexSys, GUI svn.r5506)
;
_audit_update_record
;
2020-12-26 deposited with the CCDC.	2021-04-23 downloaded from the CCDC.
;
_cell_angle_alpha 90.00
_cell_angle_beta 116.915(11)
_cell_angle_gamma 90.00
_cell_formula_units_Z 2
_cell_length_a 10.9116(9)
_cell_length_b 12.8156(8)
_cell_length_c 11.1952(10)
_cell_measurement_reflns_used 2479
_cell_measurement_temperature 293(2)
_cell_measurement_theta_max 63.1030
_cell_measurement_theta_min 4.4070
_cell_volume 1395.9(2)
_computing_cell_refinement
;
CrysAlisPro, Agilent Technologies,
Version 1.171.36.28 (release 01-02-2013 CrysAlis171 .NET)
(compiled Feb  1 2013,16:14:44)
;
_computing_data_collection
;
CrysAlisPro, Agilent Technologies,
Version 1.171.36.28 (release 01-02-2013 CrysAlis171 .NET)
(compiled Feb  1 2013,16:14:44)
;
_computing_data_reduction
;
CrysAlisPro, Agilent Technologies,
Version 1.171.36.28 (release 01-02-2013 CrysAlis171 .NET)
(compiled Feb  1 2013,16:14:44)
;
_computing_molecular_graphics 'Olex2 (Dolomanov et al., 2009)'
_computing_publication_material 'Olex2 (Dolomanov et al., 2009)'
_computing_structure_refinement 'XL (Sheldrick, 2008)'
_computing_structure_solution 'ShelXS (Sheldrick, 2008)'
_diffrn_ambient_temperature 293.15
_diffrn_detector_area_resol_mean 16.0855
_diffrn_measured_fraction_theta_full 0.984
_diffrn_measured_fraction_theta_max 0.984
_diffrn_measurement_details
;
#__ type_ start__ end____ width___ exp.time_
  1 omega  -22.00   55.00   1.0000    2.0000
omega____ theta____ kappa____ phi______ frames
    -       31.3363  -37.0000  -90.0000 77

#__ type_ start__ end____ width___ exp.time_
  2 omega   66.00  113.00   1.0000    2.0000
omega____ theta____ kappa____ phi______ frames
    -       31.3363 -178.0000   60.0000 47

#__ type_ start__ end____ width___ exp.time_
  3 omega   14.00   97.00   1.0000    2.0000
omega____ theta____ kappa____ phi______ frames
    -       31.3363   57.0000   60.0000 83

#__ type_ start__ end____ width___ exp.time_
  4 omega   36.00   72.00   1.0000    2.0000
omega____ theta____ kappa____ phi______ frames
    -       31.3363  178.0000  -30.0000 36

#__ type_ start__ end____ width___ exp.time_
  5 omega   35.00   76.00   1.0000    2.0000
omega____ theta____ kappa____ phi______ frames
    -       31.3363  178.0000 -120.0000 41

#__ type_ start__ end____ width___ exp.time_
  6 omega -133.00 -100.00   1.0000    8.0000
omega____ theta____ kappa____ phi______ frames
    -      -86.0000  -91.0000   60.0000 33

#__ type_ start__ end____ width___ exp.time_
  7 omega -154.00 -121.00   1.0000    8.0000
omega____ theta____ kappa____ phi______ frames
    -      -86.0000  -91.0000  -90.0000 33

#__ type_ start__ end____ width___ exp.time_
  8 omega   32.00   59.00   1.0000    8.0000
omega____ theta____ kappa____ phi______ frames
    -       94.5000  -25.0000 -180.0000 27

#__ type_ start__ end____ width___ exp.time_
  9 omega   71.00  136.00   1.0000    8.0000
omega____ theta____ kappa____ phi______ frames
    -       94.5000   63.0000   60.0000 65

#__ type_ start__ end____ width___ exp.time_
 10 omega   36.00  123.00   1.0000    8.0000
omega____ theta____ kappa____ phi______ frames
    -       94.5000  -91.0000  -30.0000 87

#__ type_ start__ end____ width___ exp.time_
 11 omega   64.00  108.00   1.0000    8.0000
omega____ theta____ kappa____ phi______ frames
    -       94.5000  -91.0000 -120.0000 44

#__ type_ start__ end____ width___ exp.time_
 12 omega   28.00   89.00   1.0000    8.0000
omega____ theta____ kappa____ phi______ frames
    -       94.5000  -77.0000 -120.0000 61

#__ type_ start__ end____ width___ exp.time_
 13 omega   21.00   84.00   1.0000    8.0000
omega____ theta____ kappa____ phi______ frames
    -       94.5000 -111.0000 -120.0000 63

#__ type_ start__ end____ width___ exp.time_
 14 omega   83.00  118.00   1.0000    8.0000
omega____ theta____ kappa____ phi______ frames
    -       94.5000  111.0000   60.0000 35

#__ type_ start__ end____ width___ exp.time_
 15 omega  122.00  149.00   1.0000    8.0000
omega____ theta____ kappa____ phi______ frames
    -       94.5000  111.0000  150.0000 27

#__ type_ start__ end____ width___ exp.time_
 16 omega   80.00  105.00   1.0000    8.0000
omega____ theta____ kappa____ phi______ frames
    -       94.5000  111.0000  150.0000 25

#__ type_ start__ end____ width___ exp.time_
 17 omega  124.00  149.00   1.0000    8.0000
omega____ theta____ kappa____ phi______ frames
    -       94.5000  111.0000   60.0000 25

#__ type_ start__ end____ width___ exp.time_
 18 omega   50.00   81.00   1.0000    8.0000
omega____ theta____ kappa____ phi______ frames
    -       94.5000  -50.0000  120.0000 31

#__ type_ start__ end____ width___ exp.time_
 19 omega   25.00   83.00   1.0000    8.0000
omega____ theta____ kappa____ phi______ frames
    -       94.5000  -50.0000   90.0000 58

#__ type_ start__ end____ width___ exp.time_
 20 omega   26.00   51.00   1.0000    8.0000
omega____ theta____ kappa____ phi______ frames
    -       94.5000  -25.0000   30.0000 25

#__ type_ start__ end____ width___ exp.time_
 21 omega   24.00   58.00   1.0000    8.0000
omega____ theta____ kappa____ phi______ frames
    -       94.5000  -25.0000   90.0000 34

#__ type_ start__ end____ width___ exp.time_
 22 omega   31.00   94.00   1.0000    8.0000
omega____ theta____ kappa____ phi______ frames
    -       94.5000  -77.0000   90.0000 63
;
_diffrn_measurement_device_type 'Xcalibur, Sapphire3, Gemini ultra'
_diffrn_measurement_method '\w scans'
_diffrn_orient_matrix_UB_11 -0.0469943000
_diffrn_orient_matrix_UB_12 -0.1102761000
_diffrn_orient_matrix_UB_13 0.0161915000
_diffrn_orient_matrix_UB_21 -0.0352565000
_diffrn_orient_matrix_UB_22 0.0407731000
_diffrn_orient_matrix_UB_23 0.1101335000
_diffrn_orient_matrix_UB_31 -0.1470224000
_diffrn_orient_matrix_UB_32 0.0253330000
_diffrn_orient_matrix_UB_33 -0.1068068000
_diffrn_radiation_monochromator mirror
_diffrn_radiation_type CuK\a
_diffrn_radiation_wavelength 1.54184
_diffrn_reflns_av_R_equivalents 0.0411
_diffrn_reflns_av_unetI/netI 0.0553
_diffrn_reflns_limit_h_max 12
_diffrn_reflns_limit_h_min -12
_diffrn_reflns_limit_k_max 14
_diffrn_reflns_limit_k_min -13
_diffrn_reflns_limit_l_max 12
_diffrn_reflns_limit_l_min -12
_diffrn_reflns_number 5142
_diffrn_reflns_theta_full 63.08
_diffrn_reflns_theta_max 63.08
_diffrn_reflns_theta_min 4.43
_diffrn_source 'Enhance Ultra (Cu) X-ray Source'
_exptl_absorpt_coefficient_mu 9.568
_exptl_absorpt_correction_T_max 1.00000
_exptl_absorpt_correction_T_min 0.35403
_exptl_absorpt_correction_type multi-scan
_exptl_absorpt_process_details
;
CrysAlisPro, Agilent Technologies,
Version 1.171.36.28 (release 01-02-2013 CrysAlis171 .NET)
(compiled Feb  1 2013,16:14:44)
Empirical absorption correction using spherical harmonics,
 implemented in SCALE3 ABSPACK scaling algorithm.
;
_exptl_crystal_colour red
_exptl_crystal_density_diffrn 1.729
_exptl_crystal_density_method 'not measured'
_exptl_crystal_description block
_exptl_crystal_F_000 716
_exptl_crystal_recrystallization_method 'Vapour deposition'
_refine_diff_density_max 1.862
_refine_diff_density_min -4.594
_refine_diff_density_rms 0.192
_refine_ls_abs_structure_details 'Flack H D (1983), Acta Cryst. A39, 876-881'
_refine_ls_abs_structure_Flack -0.06(2)
_refine_ls_extinction_method none
_refine_ls_goodness_of_fit_ref 1.090
_refine_ls_hydrogen_treatment constr
_refine_ls_matrix_type full
_refine_ls_number_parameters 379
_refine_ls_number_reflns 3508
_refine_ls_number_restraints 1
_refine_ls_restrained_S_all 1.090
_refine_ls_R_factor_all 0.0538
_refine_ls_R_factor_gt 0.0501
_refine_ls_shift/su_max 0.001
_refine_ls_shift/su_mean 0.000
_refine_ls_structure_factor_coef Fsqd
_refine_ls_weighting_details 'calc w=1/[\s^2^(Fo^2^)+(0.0918P)^2^+1.7499P] where P=(Fo^2^+2Fc^2^)/3'
_refine_ls_weighting_scheme calc
_refine_ls_wR_factor_gt 0.1239
_refine_ls_wR_factor_ref 0.1296
_reflns_number_gt 3305
_reflns_number_total 3508
_reflns_threshold_expression >2sigma(I)
_cod_data_source_file d1ce00301a2.cif
_cod_data_source_block exp_22016
_cod_depositor_comments 'Adding full bibliography for 7242699--7242712.cif.'
_cod_original_cell_volume 1395.94(19)
_cod_database_code 7242702
_reflns_odcompleteness_completeness 89.63
_reflns_odcompleteness_iscentric 1
_reflns_odcompleteness_theta 66.97
_olex2_refinement_description
;
1. Fixed Uiso
 At 1.2 times of:
  All C(H) groups, All C(H,H) groups
2.a Ternary CH refined with riding coordinates:
 C32(H32)
2.b Secondary CH2 refined with riding coordinates:
 C33(H33A,H33B), C34(H34A,H34B), C35(H35A,H35B), C36(H36A,H36B)
2.c Aromatic/amide H refined with riding coordinates:
 C2(H2), C3(H3), C4(H4), C5(H5), C8(H8), C9(H9), C11(H11), C12(H12), C13(H13),
 C14(H14), C17(H17), C18(H18), C19(H19), C20(H20), C23(H23), C24(H24), C26(H26),
  C27(H27), C28(H28)
;
_olex2_submission_special_instructions 'No special instructions were received'

loop_
_space_group_symop_id
_space_group_symop_operation_xyz
1 'x, y, z'
2 '-x, y+1/2, -z'

loop_
_atom_site_label
_atom_site_type_symbol
_atom_site_fract_x
_atom_site_fract_y
_atom_site_fract_z
_atom_site_U_iso_or_equiv
_atom_site_adp_type
_atom_site_occupancy
_atom_site_calc_flag
_atom_site_disorder_assembly
_atom_site_disorder_group
_atom_site_refinement_flags_posn
Ir1 Ir -1.66545(2) -0.04519(5) -2.30715(2) 0.02395(9) Uani 1 d . . .
O1 O -1.6850(6) 0.0213(6) -2.1359(7) 0.0341(16) Uani 1 d . . .
O2 O -1.8268(8) 0.0664(8) -2.0523(8) 0.058(2) Uani 1 d . . .
N1 N -1.6720(7) 0.0877(7) -2.4222(7) 0.0299(18) Uani 1 d . . .
N2 N -1.6364(7) -0.1777(6) -2.2068(7) 0.0290(18) Uani 1 d . . .
N3 N -1.8905(7) -0.0834(6) -2.3445(8) 0.0312(18) Uani 1 d . . .
C1 C -1.6813(9) -0.1164(10) -2.4693(11) 0.042(3) Uani 1 d . . .
C2 C -1.6938(10) -0.2214(10) -2.4998(12) 0.047(3) Uani 1 d . . .
H2 H -1.6795 -0.2683 -2.4313 0.057 Uiso 1 calc . . R
C3 C -1.7254(13) -0.2612(12) -2.6228(15) 0.059(4) Uani 1 d . . .
H3 H -1.7300 -0.3330 -2.6358 0.071 Uiso 1 calc . . R
C4 C -1.7514(13) -0.1924(13) -2.7323(13) 0.066(4) Uani 1 d . . .
H4 H -1.7743 -0.2192 -2.8170 0.079 Uiso 1 calc . . R
C5 C -1.7426(12) -0.0867(12) -2.7116(10) 0.055(4) Uani 1 d . . .
H5 H -1.7611 -0.0404 -2.7816 0.066 Uiso 1 calc . . R
C6 C -1.7043(7) -0.0504(14) -2.5803(8) 0.037(2) Uani 1 d . . .
C7 C -1.6859(9) 0.0612(10) -2.5479(11) 0.038(3) Uani 1 d . . .
C8 C -1.6797(12) 0.1385(10) -2.6342(11) 0.043(3) Uani 1 d . . .
H8 H -1.6921 0.1201 -2.7193 0.051 Uiso 1 calc . . R
C9 C -1.6553(10) 0.2411(10) -2.5937(12) 0.047(3) Uani 1 d . . .
H9 H -1.6494 0.2916 -2.6505 0.056 Uiso 1 calc . . R
C10 C -1.6398(9) 0.2686(9) -2.4693(12) 0.040(3) Uani 1 d . . .
C11 C -1.6148(11) 0.3761(12) -2.4219(13) 0.055(3) Uani 1 d . . .
H11 H -1.6136 0.4291 -2.4781 0.066 Uiso 1 calc . . R
C12 C -1.5936(13) 0.3983(10) -2.2971(13) 0.055(3) Uani 1 d . . .
H12 H -1.5751 0.4669 -2.2672 0.066 Uiso 1 calc . . R
C13 C -1.5983(15) 0.3211(10) -2.2098(15) 0.060(3) Uani 1 d . . .
H13 H -1.5842 0.3394 -2.1241 0.072 Uiso 1 calc . . R
C14 C -1.6236(11) 0.2199(9) -2.2503(10) 0.040(3) Uani 1 d . . .
H14 H -1.6267 0.1696 -2.1919 0.049 Uiso 1 calc . . R
C15 C -1.6456(9) 0.1896(8) -2.3829(10) 0.032(2) Uani 1 d . . .
C16 C -1.4580(8) -0.0491(14) -2.2253(7) 0.036(2) Uani 1 d . . .
C17 C -1.3651(9) 0.0155(10) -2.2346(10) 0.036(2) Uani 1 d . . .
H17 H -1.3958 0.0753 -2.2870 0.043 Uiso 1 calc . . R
C18 C -1.2211(9) -0.0053(9) -2.1665(11) 0.041(3) Uani 1 d . . .
H18 H -1.1600 0.0421 -2.1731 0.049 Uiso 1 calc . . R
C19 C -1.1708(10) -0.0949(9) -2.0904(11) 0.038(2) Uani 1 d . . .
H19 H -1.0768 -0.1071 -2.0434 0.045 Uiso 1 calc . . R
C20 C -1.2644(10) -0.1653(10) -2.0866(11) 0.044(3) Uani 1 d . . .
H20 H -1.2330 -0.2273 -2.0394 0.053 Uiso 1 calc . . R
C21 C -1.4078(10) -0.1449(8) -2.1534(9) 0.032(2) Uani 1 d . . .
C22 C -1.5081(9) -0.2168(8) -2.1451(10) 0.031(2) Uani 1 d . . .
C23 C -1.4864(10) -0.3152(9) -2.0853(10) 0.039(2) Uani 1 d . . .
H23 H -1.3995 -0.3453 -2.0501 0.046 Uiso 1 calc . . R
C24 C -1.5930(12) -0.3682(9) -2.0781(11) 0.043(3) Uani 1 d . . .
H24 H -1.5788 -0.4335 -2.0379 0.051 Uiso 1 calc . . R
C25 C -1.7250(11) -0.3206(9) -2.1335(10) 0.036(2) Uani 1 d . . .
C26 C -1.8396(12) -0.3658(9) -2.1243(13) 0.050(3) Uani 1 d . . .
H26 H -1.8304 -0.4290 -2.0801 0.060 Uiso 1 calc . . R
C27 C -1.9624(12) -0.3157(10) -2.1807(12) 0.051(3) Uani 1 d . . .
H27 H -2.0365 -0.3436 -2.1718 0.061 Uiso 1 calc . . R
C28 C -1.9797(10) -0.2229(9) -2.2521(11) 0.040(3) Uani 1 d . . .
H28 H -2.0660 -0.1919 -2.2927 0.048 Uiso 1 calc . . R
C29 C -1.8753(9) -0.1776(8) -2.2637(10) 0.031(2) Uani 1 d . . .
C30 C -1.7429(9) -0.2278(8) -2.2011(9) 0.027(2) Uani 1 d . . .
C31 C -1.8026(10) 0.0318(9) -2.1403(10) 0.035(2) Uani 1 d . . .
C32 C -1.9267(9) 0.0072(9) -2.2810(10) 0.032(2) Uani 1 d . . .
H32 H -2.0054 -0.0134 -2.2664 0.038 Uiso 1 calc . . R
C33 C -1.9649(10) 0.1047(9) -2.3642(11) 0.041(3) Uani 1 d . . .
H33A H -1.8843 0.1330 -2.3680 0.050 Uiso 1 calc . . R
H33B H -1.9989 0.1565 -2.3234 0.050 Uiso 1 calc . . R
C34 C -2.0773(11) 0.0801(11) -2.5081(13) 0.052(3) Uani 1 d . . .
H34A H -2.1608 0.0582 -2.5047 0.062 Uiso 1 calc . . R
H34B H -2.0979 0.1427 -2.5625 0.062 Uiso 1 calc . . R
C35 C -2.0300(12) -0.0062(9) -2.5726(12) 0.045(3) Uani 1 d . . .
H35A H -2.1029 -0.0220 -2.6610 0.054 Uiso 1 calc . . R
H35B H -1.9506 0.0175 -2.5824 0.054 Uiso 1 calc . . R
C36 C -1.9934(9) -0.1027(8) -2.4873(12) 0.037(3) Uani 1 d . . .
H36A H -2.0763 -0.1315 -2.4888 0.045 Uiso 1 calc . . R
H36B H -1.9565 -0.1543 -2.5257 0.045 Uiso 1 calc . . R

loop_
_atom_site_aniso_label
_atom_site_aniso_U_11
_atom_site_aniso_U_22
_atom_site_aniso_U_33
_atom_site_aniso_U_23
_atom_site_aniso_U_13
_atom_site_aniso_U_12
Ir1 0.02366(13) 0.02268(17) 0.02747(14) 0.0009(2) 0.01330(10) 0.0013(2)
O1 0.033(3) 0.029(4) 0.044(3) -0.001(3) 0.022(2) -0.005(3)
O2 0.054(3) 0.083(6) 0.056(4) -0.033(4) 0.041(3) -0.017(4)
N1 0.030(3) 0.039(5) 0.028(3) -0.007(3) 0.020(3) -0.003(3)
N2 0.033(3) 0.029(4) 0.026(3) -0.003(3) 0.015(3) -0.010(3)
N3 0.017(3) 0.037(4) 0.047(4) 0.003(3) 0.021(3) -0.001(3)
C1 0.023(4) 0.063(8) 0.048(5) -0.006(5) 0.025(4) -0.001(4)
C2 0.031(4) 0.053(6) 0.061(6) -0.038(5) 0.024(4) -0.007(5)
C3 0.058(6) 0.060(8) 0.073(7) -0.024(6) 0.041(5) -0.005(6)
C4 0.052(6) 0.097(11) 0.048(6) -0.040(7) 0.022(5) -0.009(7)
C5 0.053(5) 0.088(10) 0.020(4) -0.006(5) 0.014(4) 0.001(6)
C6 0.032(3) 0.045(6) 0.035(4) -0.009(7) 0.017(3) 0.002(7)
C7 0.023(4) 0.055(7) 0.041(5) 0.004(5) 0.019(3) 0.009(4)
C8 0.049(5) 0.049(7) 0.035(5) 0.007(5) 0.024(4) 0.003(5)
C9 0.041(4) 0.059(8) 0.053(5) 0.025(5) 0.032(4) 0.007(5)
C10 0.031(4) 0.035(5) 0.057(6) 0.010(5) 0.022(4) 0.001(4)
C11 0.036(5) 0.070(8) 0.056(6) 0.011(6) 0.018(5) -0.015(6)
C12 0.069(7) 0.029(6) 0.069(7) 0.004(5) 0.035(6) -0.010(5)
C13 0.086(7) 0.029(6) 0.075(7) -0.012(5) 0.046(6) -0.007(6)
C14 0.052(5) 0.031(5) 0.036(5) 0.009(4) 0.018(4) -0.004(5)
C15 0.035(4) 0.030(5) 0.033(4) 0.007(4) 0.017(3) 0.005(4)
C16 0.048(3) 0.042(5) 0.027(3) -0.011(7) 0.025(3) -0.020(7)
C17 0.030(4) 0.047(6) 0.041(4) 0.010(5) 0.024(3) 0.007(4)
C18 0.020(3) 0.061(7) 0.045(5) -0.012(4) 0.018(3) -0.004(4)
C19 0.027(4) 0.046(6) 0.042(5) 0.003(5) 0.017(4) 0.005(4)
C20 0.025(4) 0.056(7) 0.039(5) 0.007(5) 0.004(4) 0.019(5)
C21 0.042(4) 0.034(6) 0.022(4) -0.004(4) 0.016(3) -0.002(4)
C22 0.021(3) 0.029(5) 0.036(5) -0.005(4) 0.008(3) 0.010(4)
C23 0.040(5) 0.033(5) 0.042(5) 0.006(4) 0.017(4) 0.009(4)
C24 0.059(6) 0.031(6) 0.036(5) 0.004(4) 0.020(4) -0.006(5)
C25 0.048(5) 0.031(5) 0.029(4) -0.003(4) 0.016(4) 0.001(4)
C26 0.058(6) 0.028(6) 0.067(7) -0.002(5) 0.031(5) -0.015(5)
C27 0.066(5) 0.047(7) 0.056(6) -0.013(5) 0.042(5) -0.030(5)
C28 0.034(4) 0.042(6) 0.047(5) -0.004(5) 0.021(4) -0.008(4)
C29 0.026(4) 0.023(5) 0.039(5) -0.003(4) 0.011(4) -0.001(4)
C30 0.025(4) 0.026(5) 0.024(4) -0.002(4) 0.004(3) 0.006(4)
C31 0.042(4) 0.027(5) 0.039(5) -0.009(4) 0.020(4) -0.006(4)
C32 0.020(3) 0.037(5) 0.039(5) -0.005(4) 0.014(3) -0.004(4)
C33 0.035(5) 0.034(6) 0.046(6) 0.002(5) 0.011(4) 0.004(5)
C34 0.037(5) 0.053(7) 0.060(7) 0.005(6) 0.018(5) 0.013(5)
C35 0.050(5) 0.044(6) 0.041(5) 0.000(4) 0.020(4) -0.002(4)
C36 0.015(4) 0.039(6) 0.055(6) -0.015(5) 0.012(4) 0.002(4)

loop_
_atom_type_symbol
_atom_type_description
_atom_type_scat_dispersion_real
_atom_type_scat_dispersion_imag
_atom_type_scat_source
C C 0.0181 0.0091 'International Tables Vol C Tables 4.2.6.8 and 6.1.1.4'
H H 0.0000 0.0000 'International Tables Vol C Tables 4.2.6.8 and 6.1.1.4'
Ir Ir -4.7710 6.5667 'International Tables Vol C Tables 4.2.6.8 and 6.1.1.4'
N N 0.0311 0.0180 'International Tables Vol C Tables 4.2.6.8 and 6.1.1.4'
O O 0.0492 0.0322 'International Tables Vol C Tables 4.2.6.8 and 6.1.1.4'

loop_
_citation_id
_citation_doi
_citation_year
1 10.1021/acs.inorgchem.1c00387 2021

loop_
_geom_angle_atom_site_label_1
_geom_angle_atom_site_label_2
_geom_angle_atom_site_label_3
_geom_angle
_geom_angle_site_symmetry_1
_geom_angle_site_symmetry_3
_geom_angle_publ_flag
O1 Ir1 N3 74.3(3) . . ?
N1 Ir1 O1 103.2(3) . . ?
N1 Ir1 N3 108.4(3) . . ?
N2 Ir1 O1 83.8(3) . . ?
N2 Ir1 N1 170.9(3) . . ?
N2 Ir1 N3 78.9(3) . . ?
N2 Ir1 C16 82.1(5) . . ?
C1 Ir1 O1 169.4(3) . . ?
C1 Ir1 N1 81.2(5) . . ?
C1 Ir1 N2 92.9(5) . . ?
C1 Ir1 N3 95.2(3) . . ?
C1 Ir1 C16 91.1(4) . . ?
C16 Ir1 O1 98.4(3) . . ?
C16 Ir1 N1 91.1(5) . . ?
C16 Ir1 N3 160.3(4) . . ?
C31 O1 Ir1 120.3(6) . . ?
C7 N1 Ir1 112.3(7) . . ?
C15 N1 Ir1 128.9(6) . . ?
C15 N1 C7 118.1(9) . . ?
C22 N2 Ir1 118.2(7) . . ?
C22 N2 C30 121.0(9) . . ?
C30 N2 Ir1 120.9(6) . . ?
C29 N3 Ir1 104.1(5) . . ?
C29 N3 C32 108.8(8) . . ?
C29 N3 C36 109.9(8) . . ?
C32 N3 Ir1 103.4(5) . . ?
C36 N3 Ir1 116.2(6) . . ?
C36 N3 C32 113.6(7) . . ?
C2 C1 Ir1 129.6(10) . . ?
C2 C1 C6 113.8(12) . . ?
C6 C1 Ir1 115.8(10) . . ?
C1 C2 H2 117.7 . . ?
C3 C2 C1 124.6(14) . . ?
C3 C2 H2 117.7 . . ?
C2 C3 H3 120.1 . . ?
C2 C3 C4 119.9(14) . . ?
C4 C3 H3 120.1 . . ?
C3 C4 H4 120.2 . . ?
C5 C4 C3 119.5(12) . . ?
C5 C4 H4 120.2 . . ?
C4 C5 H5 121.1 . . ?
C4 C5 C6 117.8(14) . . ?
C6 C5 H5 121.1 . . ?
C1 C6 C7 114.3(10) . . ?
C5 C6 C1 124.3(15) . . ?
C5 C6 C7 121.5(13) . . ?
N1 C7 C6 115.4(10) . . ?
N1 C7 C8 120.5(11) . . ?
C8 C7 C6 124.1(10) . . ?
C7 C8 H8 119.7 . . ?
C9 C8 C7 120.5(11) . . ?
C9 C8 H8 119.7 . . ?
C8 C9 H9 120.1 . . ?
C10 C9 C8 119.8(11) . . ?
C10 C9 H9 120.1 . . ?
C9 C10 C11 122.0(11) . . ?
C9 C10 C15 119.0(11) . . ?
C15 C10 C11 119.0(11) . . ?
C10 C11 H11 120.1 . . ?
C12 C11 C10 119.7(12) . . ?
C12 C11 H11 120.1 . . ?
C11 C12 H12 118.9 . . ?
C11 C12 C13 122.1(13) . . ?
C13 C12 H12 118.9 . . ?
C12 C13 H13 119.9 . . ?
C14 C13 C12 120.3(13) . . ?
C14 C13 H13 119.9 . . ?
C13 C14 H14 119.6 . . ?
C13 C14 C15 120.9(11) . . ?
C15 C14 H14 119.6 . . ?
N1 C15 C10 121.9(10) . . ?
N1 C15 C14 120.0(9) . . ?
C10 C15 C14 118.0(10) . . ?
C17 C16 Ir1 132.5(11) . . ?
C17 C16 C21 117.4(9) . . ?
C21 C16 Ir1 109.9(8) . . ?
C16 C17 H17 119.1 . . ?
C16 C17 C18 121.9(11) . . ?
C18 C17 H17 119.1 . . ?
C17 C18 H18 119.4 . . ?
C19 C18 C17 121.1(10) . . ?
C19 C18 H18 119.4 . . ?
C18 C19 H19 121.0 . . ?
C20 C19 C18 117.9(9) . . ?
C20 C19 H19 121.0 . . ?
C19 C20 H20 119.4 . . ?
C19 C20 C21 121.3(11) . . ?
C21 C20 H20 119.4 . . ?
C16 C21 C22 117.9(8) . . ?
C20 C21 C16 120.2(10) . . ?
C20 C21 C22 121.9(10) . . ?
N2 C22 C21 111.5(9) . . ?
N2 C22 C23 119.6(9) . . ?
C23 C22 C21 128.9(8) . . ?
C22 C23 H23 119.8 . . ?
C24 C23 C22 120.5(9) . . ?
C24 C23 H23 119.8 . . ?
C23 C24 H24 120.7 . . ?
C23 C24 C25 118.6(10) . . ?
C25 C24 H24 120.7 . . ?
C24 C25 C26 123.0(11) . . ?
C30 C25 C24 118.3(10) . . ?
C30 C25 C26 118.8(10) . . ?
C25 C26 H26 120.4 . . ?
C27 C26 C25 119.2(11) . . ?
C27 C26 H26 120.4 . . ?
C26 C27 H27 119.4 . . ?
C26 C27 C28 121.2(11) . . ?
C28 C27 H27 119.4 . . ?
C27 C28 H28 119.2 . . ?
C29 C28 C27 121.7(10) . . ?
C29 C28 H28 119.2 . . ?
C28 C29 N3 123.5(8) . . ?
C28 C29 C30 118.0(10) . . ?
C30 C29 N3 118.3(9) . . ?
N2 C30 C25 121.7(8) . . ?
N2 C30 C29 117.3(9) . . ?
C25 C30 C29 121.0(10) . . ?
O1 C31 C32 114.4(9) . . ?
O2 C31 O1 126.5(9) . . ?
O2 C31 C32 118.7(9) . . ?
N3 C32 C31 109.7(7) . . ?
N3 C32 H32 108.0 . . ?
C31 C32 H32 108.0 . . ?
C33 C32 N3 114.1(9) . . ?
C33 C32 C31 109.0(9) . . ?
C33 C32 H32 108.0 . . ?
C32 C33 H33A 109.7 . . ?
C32 C33 H33B 109.7 . . ?
C32 C33 C34 110.0(10) . . ?
H33A C33 H33B 108.2 . . ?
C34 C33 H33A 109.7 . . ?
C34 C33 H33B 109.7 . . ?
C33 C34 H34A 109.4 . . ?
C33 C34 H34B 109.4 . . ?
H34A C34 H34B 108.0 . . ?
C35 C34 C33 111.0(9) . . ?
C35 C34 H34A 109.4 . . ?
C35 C34 H34B 109.4 . . ?
C34 C35 H35A 109.6 . . ?
C34 C35 H35B 109.6 . . ?
H35A C35 H35B 108.1 . . ?
C36 C35 C34 110.2(10) . . ?
C36 C35 H35A 109.6 . . ?
C36 C35 H35B 109.6 . . ?
N3 C36 C35 113.4(9) . . ?
N3 C36 H36A 108.9 . . ?
N3 C36 H36B 108.9 . . ?
C35 C36 H36A 108.9 . . ?
C35 C36 H36B 108.9 . . ?
H36A C36 H36B 107.7 . . ?

loop_
_geom_bond_atom_site_label_1
_geom_bond_atom_site_label_2
_geom_bond_distance
_geom_bond_site_symmetry_2
_geom_bond_publ_flag
Ir1 O1 2.195(7) . ?
Ir1 N1 2.116(9) . ?
Ir1 N2 1.981(8) . ?
Ir1 N3 2.348(7) . ?
Ir1 C1 1.968(12) . ?
Ir1 C16 2.022(8) . ?
O1 C31 1.269(13) . ?
O2 C31 1.213(14) . ?
N1 C7 1.387(14) . ?
N1 C15 1.367(14) . ?
N2 C22 1.346(12) . ?
N2 C30 1.355(13) . ?
N3 C29 1.472(13) . ?
N3 C32 1.505(14) . ?
N3 C36 1.501(13) . ?
C1 C2 1.380(18) . ?
C1 C6 1.428(19) . ?
C2 H2 0.9300 . ?
C2 C3 1.358(19) . ?
C3 H3 0.9300 . ?
C3 C4 1.43(2) . ?
C4 H4 0.9300 . ?
C4 C5 1.37(2) . ?
C5 H5 0.9300 . ?
C5 C6 1.412(14) . ?
C6 C7 1.47(2) . ?
C7 C8 1.407(17) . ?
C8 H8 0.9300 . ?
C8 C9 1.377(18) . ?
C9 H9 0.9300 . ?
C9 C10 1.370(18) . ?
C10 C11 1.46(2) . ?
C10 C15 1.422(16) . ?
C11 H11 0.9300 . ?
C11 C12 1.339(19) . ?
C12 H12 0.9300 . ?
C12 C13 1.41(2) . ?
C13 H13 0.9300 . ?
C13 C14 1.360(18) . ?
C14 H14 0.9300 . ?
C14 C15 1.445(16) . ?
C16 C17 1.349(17) . ?
C16 C21 1.43(2) . ?
C17 H17 0.9300 . ?
C17 C18 1.427(13) . ?
C18 H18 0.9300 . ?
C18 C19 1.386(16) . ?
C19 H19 0.9300 . ?
C19 C20 1.377(17) . ?
C20 H20 0.9300 . ?
C20 C21 1.420(14) . ?
C21 C22 1.465(15) . ?
C22 C23 1.398(16) . ?
C23 H23 0.9300 . ?
C23 C24 1.380(17) . ?
C24 H24 0.9300 . ?
C24 C25 1.422(16) . ?
C25 C26 1.424(17) . ?
C25 C30 1.375(15) . ?
C26 H26 0.9300 . ?
C26 C27 1.357(18) . ?
C27 H27 0.9300 . ?
C27 C28 1.397(18) . ?
C28 H28 0.9300 . ?
C28 C29 1.336(16) . ?
C29 C30 1.440(13) . ?
C31 C32 1.576(13) . ?
C32 H32 0.9800 . ?
C32 C33 1.501(16) . ?
C33 H33A 0.9700 . ?
C33 H33B 0.9700 . ?
C33 C34 1.553(16) . ?
C34 H34A 0.9700 . ?
C34 H34B 0.9700 . ?
C34 C35 1.532(18) . ?
C35 H35A 0.9700 . ?
C35 H35B 0.9700 . ?
C35 C36 1.502(16) . ?
C36 H36A 0.9700 . ?
C36 H36B 0.9700 . ?

loop_
_geom_torsion_atom_site_label_1
_geom_torsion_atom_site_label_2
_geom_torsion_atom_site_label_3
_geom_torsion_atom_site_label_4
_geom_torsion
_geom_torsion_site_symmetry_1
_geom_torsion_site_symmetry_2
_geom_torsion_site_symmetry_3
_geom_torsion_site_symmetry_4
_geom_torsion_publ_flag
Ir1 O1 C31 O2 179.2(10) . . . . ?
Ir1 O1 C31 C32 -7.3(12) . . . . ?
Ir1 N1 C7 C6 4.7(9) . . . . ?
Ir1 N1 C7 C8 -174.2(7) . . . . ?
Ir1 N1 C15 C10 172.9(7) . . . . ?
Ir1 N1 C15 C14 -7.5(13) . . . . ?
Ir1 N2 C22 C21 5.9(11) . . . . ?
Ir1 N2 C22 C23 -173.4(8) . . . . ?
Ir1 N2 C30 C25 179.0(7) . . . . ?
Ir1 N2 C30 C29 -3.7(12) . . . . ?
Ir1 N3 C29 C28 176.9(9) . . . . ?
Ir1 N3 C29 C30 -7.5(10) . . . . ?
Ir1 N3 C32 C31 -44.4(9) . . . . ?
Ir1 N3 C32 C33 78.1(8) . . . . ?
Ir1 N3 C36 C35 -70.2(10) . . . . ?
Ir1 C1 C2 C3 169.3(9) . . . . ?
Ir1 C1 C6 C5 -168.3(8) . . . . ?
Ir1 C1 C6 C7 11.3(10) . . . . ?
Ir1 C16 C17 C18 -179.5(9) . . . . ?
Ir1 C16 C21 C20 -179.7(8) . . . . ?
Ir1 C16 C21 C22 -3.3(11) . . . . ?
O1 Ir1 N1 C7 -169.2(5) . . . . ?
O1 Ir1 N1 C15 21.0(8) . . . . ?
O1 Ir1 N2 C22 -105.7(7) . . . . ?
O1 Ir1 N2 C30 74.6(7) . . . . ?
O1 Ir1 N3 C29 -82.4(6) . . . . ?
O1 Ir1 N3 C32 31.3(6) . . . . ?
O1 Ir1 N3 C36 156.5(7) . . . . ?
O1 Ir1 C1 C2 -61(3) . . . . ?
O1 Ir1 C1 C6 109(2) . . . . ?
O1 Ir1 C16 C17 -98.2(11) . . . . ?
O1 Ir1 C16 C21 87.3(7) . . . . ?
O1 C31 C32 N3 37.5(13) . . . . ?
O1 C31 C32 C33 -88.0(11) . . . . ?
O2 C31 C32 N3 -148.5(11) . . . . ?
O2 C31 C32 C33 86.0(13) . . . . ?
N1 Ir1 O1 C31 91.4(8) . . . . ?
N1 Ir1 N2 C22 35(2) . . . . ?
N1 Ir1 N2 C30 -144.4(16) . . . . ?
N1 Ir1 N3 C29 178.6(6) . . . . ?
N1 Ir1 N3 C32 -67.7(6) . . . . ?
N1 Ir1 N3 C36 57.5(7) . . . . ?
N1 Ir1 C1 C2 -176.1(9) . . . . ?
N1 Ir1 C1 C6 -6.8(6) . . . . ?
N1 Ir1 C16 C17 5.4(12) . . . . ?
N1 Ir1 C16 C21 -169.2(7) . . . . ?
N1 C7 C8 C9 2.1(15) . . . . ?
N2 Ir1 O1 C31 -94.5(8) . . . . ?
N2 Ir1 N1 C7 51(2) . . . . ?
N2 Ir1 N1 C15 -119.0(18) . . . . ?
N2 Ir1 N3 C29 4.2(6) . . . . ?
N2 Ir1 N3 C32 117.9(6) . . . . ?
N2 Ir1 N3 C36 -116.9(7) . . . . ?
N2 Ir1 C1 C2 10.8(9) . . . . ?
N2 Ir1 C1 C6 -179.8(7) . . . . ?
N2 Ir1 C16 C17 179.3(12) . . . . ?
N2 Ir1 C16 C21 4.8(7) . . . . ?
N2 C22 C23 C24 -6.1(16) . . . . ?
N3 Ir1 O1 C31 -14.3(8) . . . . ?
N3 Ir1 N1 C7 -91.6(6) . . . . ?
N3 Ir1 N1 C15 98.6(8) . . . . ?
N3 Ir1 N2 C22 179.1(8) . . . . ?
N3 Ir1 N2 C30 -0.5(7) . . . . ?
N3 Ir1 C1 C2 -68.3(9) . . . . ?
N3 Ir1 C1 C6 101.0(7) . . . . ?
N3 Ir1 C16 C17 -164.6(9) . . . . ?
N3 Ir1 C16 C21 20.8(18) . . . . ?
N3 C29 C30 N2 8.0(13) . . . . ?
N3 C29 C30 C25 -174.7(9) . . . . ?
N3 C32 C33 C34 51.6(12) . . . . ?
C1 Ir1 O1 C31 -22(2) . . . . ?
C1 Ir1 N1 C7 1.0(6) . . . . ?
C1 Ir1 N1 C15 -168.9(8) . . . . ?
C1 Ir1 N2 C22 84.4(7) . . . . ?
C1 Ir1 N2 C30 -95.3(8) . . . . ?
C1 Ir1 N3 C29 96.1(7) . . . . ?
C1 Ir1 N3 C32 -150.1(7) . . . . ?
C1 Ir1 N3 C36 -24.9(8) . . . . ?
C1 Ir1 C16 C17 86.6(12) . . . . ?
C1 Ir1 C16 C21 -88.0(8) . . . . ?
C1 C2 C3 C4 -1.5(19) . . . . ?
C1 C6 C7 N1 -10.4(11) . . . . ?
C1 C6 C7 C8 168.5(9) . . . . ?
C2 C1 C6 C5 2.8(13) . . . . ?
C2 C1 C6 C7 -177.6(8) . . . . ?
C2 C3 C4 C5 1(2) . . . . ?
C3 C4 C5 C6 1.5(19) . . . . ?
C4 C5 C6 C1 -3.4(16) . . . . ?
C4 C5 C6 C7 177.0(10) . . . . ?
C5 C6 C7 N1 169.2(8) . . . . ?
C5 C6 C7 C8 -11.9(14) . . . . ?
C6 C1 C2 C3 -0.3(15) . . . . ?
C6 C7 C8 C9 -176.8(9) . . . . ?
C7 N1 C15 C10 3.5(13) . . . . ?
C7 N1 C15 C14 -176.9(8) . . . . ?
C7 C8 C9 C10 -1.3(16) . . . . ?
C8 C9 C10 C11 -179.6(10) . . . . ?
C8 C9 C10 C15 1.7(15) . . . . ?
C9 C10 C11 C12 -176.7(11) . . . . ?
C9 C10 C15 N1 -2.8(14) . . . . ?
C9 C10 C15 C14 177.6(9) . . . . ?
C10 C11 C12 C13 -1.8(19) . . . . ?
C11 C10 C15 N1 178.4(9) . . . . ?
C11 C10 C15 C14 -1.2(14) . . . . ?
C11 C12 C13 C14 1(2) . . . . ?
C12 C13 C14 C15 0.1(19) . . . . ?
C13 C14 C15 N1 -179.4(11) . . . . ?
C13 C14 C15 C10 0.1(16) . . . . ?
C15 N1 C7 C6 175.8(8) . . . . ?
C15 N1 C7 C8 -3.1(12) . . . . ?
C15 C10 C11 C12 2.0(16) . . . . ?
C16 Ir1 O1 C31 -175.5(9) . . . . ?
C16 Ir1 N1 C7 92.0(7) . . . . ?
C16 Ir1 N1 C15 -77.9(8) . . . . ?
C16 Ir1 N2 C22 -6.3(8) . . . . ?
C16 Ir1 N2 C30 174.0(8) . . . . ?
C16 Ir1 N3 C29 -12.0(16) . . . . ?
C16 Ir1 N3 C32 101.7(14) . . . . ?
C16 Ir1 N3 C36 -133.1(14) . . . . ?
C16 Ir1 C1 C2 93.0(10) . . . . ?
C16 Ir1 C1 C6 -97.7(8) . . . . ?
C16 C17 C18 C19 1.9(17) . . . . ?
C16 C21 C22 N2 -1.5(13) . . . . ?
C16 C21 C22 C23 177.8(10) . . . . ?
C17 C16 C21 C20 4.8(15) . . . . ?
C17 C16 C21 C22 -178.7(10) . . . . ?
C17 C18 C19 C20 2.3(17) . . . . ?
C18 C19 C20 C21 -2.8(17) . . . . ?
C19 C20 C21 C16 -0.8(16) . . . . ?
C19 C20 C21 C22 -177.1(10) . . . . ?
C20 C21 C22 N2 174.9(9) . . . . ?
C20 C21 C22 C23 -5.8(17) . . . . ?
C21 C16 C17 C18 -5.3(16) . . . . ?
C21 C22 C23 C24 174.7(10) . . . . ?
C22 N2 C30 C25 -0.6(14) . . . . ?
C22 N2 C30 C29 176.7(9) . . . . ?
C22 C23 C24 C25 0.4(16) . . . . ?
C23 C24 C25 C26 -176.2(11) . . . . ?
C23 C24 C25 C30 5.1(15) . . . . ?
C24 C25 C26 C27 -179.5(11) . . . . ?
C24 C25 C30 N2 -5.1(14) . . . . ?
C24 C25 C30 C29 177.7(10) . . . . ?
C25 C26 C27 C28 2.6(19) . . . . ?
C26 C25 C30 N2 176.1(10) . . . . ?
C26 C25 C30 C29 -1.1(15) . . . . ?
C26 C27 C28 C29 -2.5(19) . . . . ?
C27 C28 C29 N3 176.2(10) . . . . ?
C27 C28 C29 C30 0.6(17) . . . . ?
C28 C29 C30 N2 -176.1(10) . . . . ?
C28 C29 C30 C25 1.2(15) . . . . ?
C29 N3 C32 C31 65.8(9) . . . . ?
C29 N3 C32 C33 -171.7(7) . . . . ?
C29 N3 C36 C35 171.8(9) . . . . ?
C30 N2 C22 C21 -174.4(8) . . . . ?
C30 N2 C22 C23 6.3(14) . . . . ?
C30 C25 C26 C27 -0.8(17) . . . . ?
C31 C32 C33 C34 174.5(9) . . . . ?
C32 N3 C29 C28 67.1(12) . . . . ?
C32 N3 C29 C30 -117.3(9) . . . . ?
C32 N3 C36 C35 49.6(12) . . . . ?
C32 C33 C34 C35 -56.1(14) . . . . ?
C33 C34 C35 C36 57.3(13) . . . . ?
C34 C35 C36 N3 -53.9(12) . . . . ?
C36 N3 C29 C28 -57.9(13) . . . . ?
C36 N3 C29 C30 117.7(9) . . . . ?
C36 N3 C32 C31 -171.3(9) . . . . ?
C36 N3 C32 C33 -48.8(11) . . . . ?
